data_7240811
loop_
_publ_author_name
'Cui, Luxia'
'Ono, Toshikazu'
'Hossain, Md. Jakir'
'Hisaeda, Yoshio'

_publ_section_title
;
 Electrochemically driven, cobalt--carbon bond-mediated direct
 intramolecular cyclic and acyclic perfluoroalkylation of (hetero)arenes
 using X(CF2)4X
;
_journal_issue 42
_journal_name_full 'RSC Advances'
_journal_page_first 24862
_journal_page_last 24866
_journal_paper_doi 10.1039/D0RA05295G
_journal_volume 10
_journal_year 2020
_chemical_formula_moiety 'C14 H12 F8 O2'
_chemical_formula_sum 'C14 H12 F8 O2'
_chemical_formula_weight 364.24
_space_group_crystal_system monoclinic
_space_group_IT_number 14
_space_group_name_Hall '-P 2yn'
_space_group_name_H-M_alt 'P 1 21/n 1'
_atom_sites_solution_hydrogens geom
_atom_sites_solution_primary dual
_audit_creation_date 2020-04-07
_audit_creation_method
;
Olex2 1.2-ac3
(compiled 2017.02.24 svn.r3390 for Rigaku Oxford Diffraction, GUI svn.r5318)
;
_audit_update_record
;
2020-05-18 deposited with the CCDC.	2020-06-19 downloaded from the CCDC.
;
_cell_angle_alpha 90
_cell_angle_beta 94.317(8)
_cell_angle_gamma 90
_cell_formula_units_Z 8
_cell_length_a 9.7335(7)
_cell_length_b 19.260(2)
_cell_length_c 15.5646(18)
_cell_measurement_reflns_used 3141
_cell_measurement_temperature 123
_cell_measurement_theta_max 27.0740
_cell_measurement_theta_min 3.3880
_cell_volume 2909.6(5)
_computing_cell_refinement 'CrysAlisPro 1.171.39.32e (Rigaku OD, 2017)'
_computing_data_collection 'CrysAlisPro 1.171.39.32e (Rigaku OD, 2017)'
_computing_data_reduction 'CrysAlisPro 1.171.39.32e (Rigaku OD, 2017)'
_computing_molecular_graphics 'Olex2 (Dolomanov et al., 2009)'
_computing_publication_material 'Olex2 (Dolomanov et al., 2009)'
_computing_structure_refinement 'ShelXL (Sheldrick, 2015)'
_computing_structure_solution 'ShelXT (Sheldrick, 2015)'
_diffrn_ambient_temperature 123
_diffrn_detector 'CCD plate'
_diffrn_detector_area_resol_mean 7.9
_diffrn_detector_type 'CCD area detector'
_diffrn_measured_fraction_theta_full 0.999
_diffrn_measured_fraction_theta_max 0.999
_diffrn_measurement_details
;
List of Runs (angles in degrees, time in seconds):

  # Type    Start    End  Width  t~exp~   \w     \q     \k     \f   Frames
#--------------------------------------------------------------------------
  1  \w    -74.00 119.00   1.00   40.00    --   30.00  54.00  30.00  193
  2  \w    -71.00 111.00   1.00   40.00    --   30.00  54.00-180.00  182
  3  \w    -59.00 -32.00   1.00   40.00    --   30.00  54.00  30.00   27
;
_diffrn_measurement_device 'two-circle diffractometer'
_diffrn_measurement_device_type 'XtaLAB Mini (JP)'
_diffrn_measurement_method '\w scans'
_diffrn_orient_matrix_type 'CrysAlisPro convention (1999,Acta A55,543-557)'
_diffrn_orient_matrix_UB_11 0.0406259000
_diffrn_orient_matrix_UB_12 0.0221616000
_diffrn_orient_matrix_UB_13 -0.0242765000
_diffrn_orient_matrix_UB_21 -0.0172254000
_diffrn_orient_matrix_UB_22 0.0285785000
_diffrn_orient_matrix_UB_23 0.0257668000
_diffrn_orient_matrix_UB_31 0.0582830000
_diffrn_orient_matrix_UB_32 -0.0069766000
_diffrn_orient_matrix_UB_33 0.0288758000
_diffrn_radiation_monochromator graphite
_diffrn_radiation_probe x-ray
_diffrn_radiation_type MoK\a
_diffrn_radiation_wavelength 0.71073
_diffrn_reflns_av_R_equivalents 0.0684
_diffrn_reflns_av_unetI/netI 0.0587
_diffrn_reflns_Laue_measured_fraction_full 0.999
_diffrn_reflns_Laue_measured_fraction_max 0.999
_diffrn_reflns_limit_h_max 12
_diffrn_reflns_limit_h_min -12
_diffrn_reflns_limit_k_max 23
_diffrn_reflns_limit_k_min -24
_diffrn_reflns_limit_l_max 14
_diffrn_reflns_limit_l_min -19
_diffrn_reflns_number 20021
_diffrn_reflns_point_group_measured_fraction_full 0.999
_diffrn_reflns_point_group_measured_fraction_max 0.999
_diffrn_reflns_theta_full 25.242
_diffrn_reflns_theta_max 26.372
_diffrn_reflns_theta_min 2.489
_diffrn_source 'fine-focus sealed X-ray tube'
_diffrn_source_type 'Enhance (Mo) X-ray Source'
_exptl_absorpt_coefficient_mu 0.177
_exptl_absorpt_correction_T_max 1.00000
_exptl_absorpt_correction_T_min 0.64598
_exptl_absorpt_correction_type multi-scan
_exptl_absorpt_process_details
;
CrysAlisPro 1.171.39.32e (Rigaku Oxford Diffraction, 2017)
Empirical absorption correction using spherical harmonics,
 implemented in SCALE3 ABSPACK scaling algorithm.
;
_exptl_crystal_colour colourless
_exptl_crystal_colour_primary colourless
_exptl_crystal_density_diffrn 1.663
_exptl_crystal_description plate
_exptl_crystal_F_000 1472
_exptl_crystal_size_max 0.4
_exptl_crystal_size_mid 0.4
_exptl_crystal_size_min 0.05
_refine_diff_density_max 0.701
_refine_diff_density_min -0.438
_refine_diff_density_rms 0.073
_refine_ls_extinction_method none
_refine_ls_goodness_of_fit_ref 1.041
_refine_ls_hydrogen_treatment constr
_refine_ls_matrix_type full
_refine_ls_number_parameters 437
_refine_ls_number_reflns 5937
_refine_ls_number_restraints 0
_refine_ls_restrained_S_all 1.041
_refine_ls_R_factor_all 0.1008
_refine_ls_R_factor_gt 0.0611
_refine_ls_shift/su_max 0.000
_refine_ls_shift/su_mean 0.000
_refine_ls_structure_factor_coef Fsqd
_refine_ls_weighting_details 'w=1/[\s^2^(Fo^2^)+(0.0830P)^2^+1.3320P] where P=(Fo^2^+2Fc^2^)/3'
_refine_ls_weighting_scheme calc
_refine_ls_wR_factor_gt 0.1519
_refine_ls_wR_factor_ref 0.1851
_reflns_Friedel_coverage 0.000
_reflns_number_gt 3793
_reflns_number_total 5937
_reflns_threshold_expression 'I > 2\s(I)'
_cod_data_source_file d0ra05295g2.cif
_cod_data_source_block 3a
_cod_depositor_comments 'Adding full bibliography for 7240808--7240811.cif.'
_cod_original_cell_volume 2909.5(5)
_cod_database_code 7240811
_shelx_shelxl_version_number 2018/3
_chemical_oxdiff_formula 'C H O F'
_chemical_oxdiff_usercomment 'ono114 Cui 14diethoxybenzene cyclic'
_shelx_space_group_comment
;
The symmetry employed for this shelxl refinement is uniquely defined
by the following loop, which should always be used as a source of
symmetry information in preference to the above space-group names.
They are only intended as comments.
;
_diffrn_oxdiff_ac3_digest_frames
;
01468f81c44acc098743bb34c2a6691d8a004024540
;
_reflns_odcompleteness_completeness 99.87
_reflns_odcompleteness_iscentric 1
_reflns_odcompleteness_theta 26.32
_olex2_refinement_description
;
1. Fixed Uiso
 At 1.2 times of:
  All C(H) groups, All C(H,H) groups
 At 1.5 times of:
  All C(H,H,H) groups
2.a Secondary CH2 refined with riding coordinates:
 C7A(H7AA,H7AB), C9A(H9AA,H9AB), C7B(H7BA,H7BB), C9B(H9BA,H9BB)
2.b Aromatic/amide H refined with riding coordinates:
 C2A(H2A), C3A(H3A), C2B(H2B), C3B(H3B)
2.c Idealised Me refined as rotating group:
 C8A(H8AA,H8AB,H8AC), C10A(H10A,H10B,H10C), C8B(H8BA,H8BB,H8BC), C10B(H10D,
 H10E,H10F)
;
_olex2_submission_special_instructions 'No special instructions were received'
_oxdiff_exptl_absorpt_empirical_details
;
Empirical correction (ABSPACK) includes:
- Absorption correction using spherical harmonics
- Frame scaling
;
_oxdiff_exptl_absorpt_empirical_full_max 1.316
_oxdiff_exptl_absorpt_empirical_full_min 0.802

loop_
_space_group_symop_operation_xyz
'x, y, z'
'-x+1/2, y+1/2, -z+1/2'
'-x, -y, -z'
'x-1/2, -y-1/2, z-1/2'

loop_
_atom_site_label
_atom_site_type_symbol
_atom_site_fract_x
_atom_site_fract_y
_atom_site_fract_z
_atom_site_U_iso_or_equiv
_atom_site_adp_type
_atom_site_occupancy
_atom_site_site_symmetry_order
_atom_site_calc_flag
_atom_site_refinement_flags_posn
_atom_site_refinement_flags_adp
_atom_site_refinement_flags_occupancy
_atom_site_disorder_assembly
_atom_site_disorder_group
C1A C 0.0661(3) 0.65995(17) 0.8303(2) 0.0335(7) Uani 1 1 d . . . . .
C2A C -0.0679(3) 0.63646(18) 0.8358(2) 0.0358(8) Uani 1 1 d . . . . .
H2A H -0.142728 0.667744 0.825397 0.043 Uiso 1 1 calc R . . . .
C3A C -0.0933(3) 0.56839(18) 0.8563(2) 0.0366(8) Uani 1 1 d . . . . .
H3A H -0.185473 0.553367 0.860801 0.044 Uiso 1 1 calc R . . . .
C4A C 0.0138(3) 0.52167(17) 0.8703(2) 0.0329(7) Uani 1 1 d . . . . .
C5A C 0.1499(3) 0.54408(16) 0.86277(19) 0.0301(7) Uani 1 1 d . . . . .
C6A C 0.1751(3) 0.61383(17) 0.8456(2) 0.0325(7) Uani 1 1 d . . . . .
C7A C -0.0040(4) 0.77857(18) 0.8140(3) 0.0464(9) Uani 1 1 d . . . . .
H7AA H -0.037224 0.779825 0.872522 0.056 Uiso 1 1 calc R . . . .
H7AB H -0.083442 0.768944 0.772169 0.056 Uiso 1 1 calc R . . . .
C8A C 0.0601(5) 0.8463(2) 0.7938(3) 0.0598(11) Uani 1 1 d . . . . .
H8AA H 0.090419 0.844993 0.735143 0.090 Uiso 1 1 calc GR . . . .
H8AB H 0.139625 0.854971 0.834814 0.090 Uiso 1 1 calc GR . . . .
H8AC H -0.007538 0.883634 0.798016 0.090 Uiso 1 1 calc GR . . . .
C9A C -0.1391(3) 0.42746(18) 0.8941(2) 0.0393(8) Uani 1 1 d . . . . .
H9AA H -0.187648 0.428844 0.835922 0.047 Uiso 1 1 calc R . . . .
H9AB H -0.191819 0.455414 0.933652 0.047 Uiso 1 1 calc R . . . .
C10A C -0.1251(4) 0.35432(19) 0.9254(2) 0.0451(9) Uani 1 1 d . . . . .
H10A H -0.070170 0.327712 0.886640 0.068 Uiso 1 1 calc GR . . . .
H10B H -0.216678 0.333353 0.926393 0.068 Uiso 1 1 calc GR . . . .
H10C H -0.079215 0.353905 0.983628 0.068 Uiso 1 1 calc GR . . . .
C11A C 0.3191(3) 0.64211(17) 0.8456(2) 0.0338(7) Uani 1 1 d . . . . .
C12A C 0.4300(3) 0.59070(19) 0.8797(2) 0.0376(8) Uani 1 1 d . . . . .
C13A C 0.4020(3) 0.51834(19) 0.8464(2) 0.0369(8) Uani 1 1 d . . . . .
C14A C 0.2633(3) 0.49134(17) 0.8727(2) 0.0329(7) Uani 1 1 d . . . . .
F1A F 0.33659(19) 0.69980(10) 0.89398(13) 0.0430(5) Uani 1 1 d . . . . .
F2A F 0.34896(19) 0.66049(10) 0.76429(12) 0.0434(5) Uani 1 1 d . . . . .
F3A F 0.43177(19) 0.58952(11) 0.96649(12) 0.0444(5) Uani 1 1 d . . . . .
F4A F 0.55531(18) 0.61222(11) 0.85912(13) 0.0484(5) Uani 1 1 d . . . . .
F5A F 0.50424(18) 0.47498(11) 0.87366(13) 0.0460(5) Uani 1 1 d . . . . .
F6A F 0.39690(18) 0.52021(10) 0.75930(12) 0.0420(5) Uani 1 1 d . . . . .
F7A F 0.28241(18) 0.46781(10) 0.95504(12) 0.0401(5) Uani 1 1 d . . . . .
F8A F 0.23390(19) 0.43427(10) 0.82347(13) 0.0421(5) Uani 1 1 d . . . . .
O1A O 0.0977(2) 0.72603(12) 0.80906(16) 0.0429(6) Uani 1 1 d . . . . .
O2A O -0.0018(2) 0.45404(12) 0.89179(16) 0.0419(6) Uani 1 1 d . . . . .
C1B C 1.0422(3) 0.61114(18) 0.5855(2) 0.0353(7) Uani 1 1 d . . . . .
C2B C 1.1350(3) 0.55796(19) 0.6018(2) 0.0397(8) Uani 1 1 d . . . . .
H2B H 1.230243 0.566330 0.596719 0.048 Uiso 1 1 calc R . . . .
C3B C 1.0926(3) 0.49273(19) 0.6252(2) 0.0374(8) Uani 1 1 d . . . . .
H3B H 1.158735 0.457036 0.637032 0.045 Uiso 1 1 calc R . . . .
C4B C 0.9534(3) 0.47909(18) 0.6317(2) 0.0342(7) Uani 1 1 d . . . . .
C5B C 0.8581(3) 0.53212(17) 0.61426(19) 0.0301(7) Uani 1 1 d . . . . .
C6B C 0.9014(3) 0.59867(17) 0.59347(19) 0.0308(7) Uani 1 1 d . . . . .
C7B C 1.2182(3) 0.6935(2) 0.5573(2) 0.0456(9) Uani 1 1 d . . . . .
H7BA H 1.256623 0.668223 0.509151 0.055 Uiso 1 1 calc R . . . .
H7BB H 1.271913 0.680831 0.611558 0.055 Uiso 1 1 calc R . . . .
C8B C 1.2243(4) 0.7702(2) 0.5426(3) 0.0593(11) Uani 1 1 d . . . . .
H8BA H 1.163928 0.782488 0.491687 0.089 Uiso 1 1 calc GR . . . .
H8BB H 1.319182 0.783744 0.533583 0.089 Uiso 1 1 calc GR . . . .
H8BC H 1.193805 0.794586 0.593096 0.089 Uiso 1 1 calc GR . . . .
C9B C 0.9930(3) 0.36026(18) 0.6742(2) 0.0423(8) Uani 1 1 d . . . . .
H9BA H 1.056789 0.370920 0.725064 0.051 Uiso 1 1 calc R . . . .
H9BB H 1.048055 0.350344 0.624643 0.051 Uiso 1 1 calc R . . . .
C10B C 0.9039(4) 0.29934(19) 0.6922(2) 0.0463(9) Uani 1 1 d . . . . .
H10D H 0.846006 0.287422 0.640049 0.069 Uiso 1 1 calc GR . . . .
H10E H 0.845174 0.311198 0.738528 0.069 Uiso 1 1 calc GR . . . .
H10F H 0.962152 0.259568 0.709844 0.069 Uiso 1 1 calc GR . . . .
C11B C 0.8036(3) 0.65820(18) 0.5783(2) 0.0376(8) Uani 1 1 d . . . . .
C12B C 0.6574(4) 0.6429(2) 0.6036(3) 0.0514(10) Uani 1 1 d . . . . .
C13B C 0.6130(3) 0.57179(19) 0.5799(2) 0.0429(9) Uani 1 1 d . . . . .
C14B C 0.7077(3) 0.51531(17) 0.6186(2) 0.0330(7) Uani 1 1 d . . . . .
F1B F 0.8434(2) 0.71435(11) 0.62688(14) 0.0533(6) Uani 1 1 d . . . . .
F2B F 0.7965(2) 0.67971(11) 0.49566(13) 0.0474(5) Uani 1 1 d . . . . .
F3B F 0.6540(2) 0.64529(13) 0.69212(14) 0.0589(6) Uani 1 1 d . . . . .
F4B F 0.56810(19) 0.68981(11) 0.56741(15) 0.0528(6) Uani 1 1 d . . . . .
F5B F 0.48209(16) 0.56006(10) 0.59985(12) 0.0404(5) Uani 1 1 d . . . . .
F6B F 0.61442(19) 0.56926(12) 0.49011(12) 0.0499(6) Uani 1 1 d . . . . .
F7B F 0.67102(18) 0.45740(10) 0.57377(13) 0.0437(5) Uani 1 1 d . . . . .
F8B F 0.67740(18) 0.50308(11) 0.70076(12) 0.0456(5) Uani 1 1 d . . . . .
O1B O 1.0755(2) 0.67629(13) 0.56217(16) 0.0450(6) Uani 1 1 d . . . . .
O2B O 0.9018(2) 0.41726(13) 0.65504(16) 0.0446(6) Uani 1 1 d . . . . .

loop_
_atom_site_aniso_label
_atom_site_aniso_U_11
_atom_site_aniso_U_22
_atom_site_aniso_U_33
_atom_site_aniso_U_23
_atom_site_aniso_U_13
_atom_site_aniso_U_12
C1A 0.0273(16) 0.0427(19) 0.0304(18) 0.0024(14) 0.0011(13) 0.0005(14)
C2A 0.0257(16) 0.045(2) 0.0360(19) 0.0027(15) 0.0002(13) 0.0071(14)
C3A 0.0200(15) 0.049(2) 0.040(2) -0.0017(15) 0.0004(13) 0.0004(14)
C4A 0.0263(15) 0.0407(19) 0.0322(18) -0.0005(14) 0.0053(13) -0.0012(14)
C5A 0.0242(15) 0.0391(18) 0.0272(17) -0.0010(13) 0.0029(12) -0.0012(13)
C6A 0.0223(15) 0.050(2) 0.0253(17) 0.0018(14) 0.0030(12) 0.0023(14)
C7A 0.043(2) 0.048(2) 0.049(2) 0.0030(17) 0.0092(16) 0.0097(17)
C8A 0.063(3) 0.048(2) 0.071(3) 0.006(2) 0.019(2) 0.005(2)
C9A 0.0286(17) 0.051(2) 0.039(2) -0.0037(16) 0.0096(14) -0.0053(15)
C10A 0.043(2) 0.050(2) 0.043(2) -0.0006(16) 0.0111(16) -0.0077(17)
C11A 0.0284(16) 0.045(2) 0.0282(18) 0.0014(14) 0.0064(13) -0.0031(14)
C12A 0.0221(15) 0.063(2) 0.0286(18) 0.0037(15) 0.0063(13) 0.0001(15)
C13A 0.0245(15) 0.059(2) 0.0281(18) 0.0010(15) 0.0056(13) 0.0069(15)
C14A 0.0250(15) 0.046(2) 0.0275(18) 0.0010(14) 0.0020(12) 0.0019(14)
F1A 0.0325(10) 0.0470(12) 0.0496(13) -0.0069(9) 0.0049(8) -0.0059(9)
F2A 0.0310(10) 0.0644(13) 0.0360(11) 0.0092(9) 0.0099(8) -0.0042(9)
F3A 0.0342(10) 0.0651(14) 0.0333(12) -0.0018(9) -0.0024(8) -0.0017(9)
F4A 0.0203(9) 0.0697(14) 0.0558(14) 0.0032(10) 0.0068(8) -0.0056(9)
F5A 0.0248(9) 0.0618(13) 0.0519(13) 0.0054(10) 0.0054(8) 0.0121(9)
F6A 0.0321(10) 0.0625(13) 0.0326(11) -0.0023(9) 0.0104(8) 0.0043(9)
F7A 0.0338(10) 0.0536(12) 0.0333(11) 0.0075(9) 0.0049(8) 0.0075(9)
F8A 0.0319(10) 0.0480(12) 0.0474(12) -0.0083(9) 0.0087(8) 0.0004(9)
O1A 0.0295(12) 0.0414(14) 0.0585(17) 0.0095(11) 0.0077(11) 0.0048(10)
O2A 0.0248(11) 0.0439(14) 0.0575(16) 0.0050(11) 0.0069(10) -0.0050(10)
C1B 0.0211(15) 0.053(2) 0.0321(18) 0.0009(15) 0.0018(12) -0.0016(15)
C2B 0.0172(14) 0.064(2) 0.038(2) 0.0044(16) 0.0028(13) -0.0020(15)
C3B 0.0202(15) 0.056(2) 0.0362(19) 0.0042(16) 0.0044(13) 0.0091(15)
C4B 0.0227(15) 0.047(2) 0.0326(18) 0.0018(14) 0.0025(12) 0.0037(14)
C5B 0.0172(14) 0.0481(19) 0.0248(17) -0.0027(13) 0.0008(11) 0.0022(13)
C6B 0.0215(14) 0.0454(19) 0.0255(17) -0.0019(13) 0.0021(12) 0.0043(13)
C7B 0.0204(16) 0.076(3) 0.040(2) 0.0066(18) 0.0014(14) -0.0102(17)
C8B 0.040(2) 0.076(3) 0.063(3) 0.000(2) 0.0076(18) -0.018(2)
C9B 0.0297(17) 0.051(2) 0.046(2) 0.0046(17) 0.0044(15) 0.0114(16)
C10B 0.043(2) 0.049(2) 0.047(2) -0.0021(17) 0.0033(16) 0.0034(17)
C11B 0.0238(16) 0.047(2) 0.043(2) 0.0022(15) 0.0060(14) -0.0003(14)
C12B 0.0256(18) 0.064(3) 0.065(3) 0.005(2) 0.0074(16) 0.0070(17)
C13B 0.0159(15) 0.057(2) 0.056(2) 0.0066(18) 0.0048(14) 0.0005(15)
C14B 0.0216(15) 0.046(2) 0.0320(18) 0.0023(14) 0.0053(12) 0.0028(14)
F1B 0.0493(13) 0.0486(13) 0.0624(15) -0.0122(10) 0.0060(10) 0.0056(10)
F2B 0.0388(11) 0.0618(13) 0.0414(12) 0.0108(10) 0.0017(9) 0.0050(10)
F3B 0.0398(12) 0.1000(18) 0.0380(13) -0.0133(11) 0.0104(9) 0.0145(12)
F4B 0.0255(10) 0.0517(13) 0.0813(17) 0.0091(11) 0.0042(10) 0.0090(9)
F5B 0.0148(8) 0.0587(13) 0.0481(12) 0.0048(9) 0.0047(8) 0.0006(8)
F6B 0.0313(10) 0.0836(16) 0.0337(12) -0.0092(10) -0.0051(8) 0.0085(10)
F7B 0.0285(10) 0.0526(12) 0.0501(13) -0.0087(9) 0.0034(8) -0.0066(9)
F8B 0.0261(9) 0.0753(14) 0.0365(11) 0.0083(10) 0.0096(8) -0.0015(9)
O1B 0.0207(11) 0.0546(16) 0.0601(17) 0.0064(12) 0.0062(10) -0.0057(10)
O2B 0.0264(12) 0.0500(15) 0.0577(17) 0.0118(12) 0.0067(10) 0.0069(11)

loop_
_atom_type_symbol
_atom_type_description
_atom_type_scat_dispersion_real
_atom_type_scat_dispersion_imag
_atom_type_scat_source
C C 0.0033 0.0016 'International Tables Vol C Tables 4.2.6.8 and 6.1.1.4'
H H 0.0000 0.0000 'International Tables Vol C Tables 4.2.6.8 and 6.1.1.4'
F F 0.0171 0.0103 'International Tables Vol C Tables 4.2.6.8 and 6.1.1.4'
O O 0.0106 0.0060 'International Tables Vol C Tables 4.2.6.8 and 6.1.1.4'

loop_
_geom_angle_atom_site_label_1
_geom_angle_atom_site_label_2
_geom_angle_atom_site_label_3
_geom_angle
_geom_angle_site_symmetry_1
_geom_angle_site_symmetry_3
_geom_angle_publ_flag
C2A C1A C6A 119.3(3) . . ?
O1A C1A C2A 123.5(3) . . ?
O1A C1A C6A 117.2(3) . . ?
C3A C2A C1A 120.7(3) . . ?
C2A C3A C4A 120.7(3) . . ?
C3A C4A C5A 119.4(3) . . ?
O2A C4A C3A 124.5(3) . . ?
O2A C4A C5A 116.0(3) . . ?
C4A C5A C14A 118.3(3) . . ?
C6A C5A C4A 119.4(3) . . ?
C6A C5A C14A 122.2(3) . . ?
C1A C6A C5A 120.4(3) . . ?
C1A C6A C11A 117.9(3) . . ?
C5A C6A C11A 121.7(3) . . ?
O1A C7A C8A 107.9(3) . . ?
O2A C9A C10A 106.4(3) . . ?
C6A C11A C12A 113.5(3) . . ?
F1A C11A C6A 112.2(3) . . ?
F1A C11A C12A 106.5(3) . . ?
F1A C11A F2A 106.1(3) . . ?
F2A C11A C6A 110.9(2) . . ?
F2A C11A C12A 107.2(2) . . ?
C13A C12A C11A 112.1(3) . . ?
F3A C12A C11A 108.3(3) . . ?
F3A C12A C13A 108.5(3) . . ?
F4A C12A C11A 110.2(3) . . ?
F4A C12A C13A 110.2(3) . . ?
F4A C12A F3A 107.4(3) . . ?
C12A C13A C14A 111.3(3) . . ?
F5A C13A C12A 110.9(3) . . ?
F5A C13A C14A 110.6(3) . . ?
F5A C13A F6A 107.7(2) . . ?
F6A C13A C12A 108.2(3) . . ?
F6A C13A C14A 108.1(3) . . ?
C5A C14A C13A 113.6(3) . . ?
F7A C14A C5A 111.7(2) . . ?
F7A C14A C13A 107.7(2) . . ?
F8A C14A C5A 111.6(2) . . ?
F8A C14A C13A 106.1(2) . . ?
F8A C14A F7A 105.7(3) . . ?
C1A O1A C7A 118.9(3) . . ?
C4A O2A C9A 118.1(3) . . ?
C2B C1B C6B 119.1(3) . . ?
O1B C1B C2B 124.9(3) . . ?
O1B C1B C6B 115.9(3) . . ?
C1B C2B C3B 121.4(3) . . ?
C2B C3B C4B 120.2(3) . . ?
C3B C4B C5B 119.1(3) . . ?
O2B C4B C3B 124.7(3) . . ?
O2B C4B C5B 116.3(3) . . ?
C4B C5B C6B 120.7(3) . . ?
C4B C5B C14B 118.0(3) . . ?
C6B C5B C14B 121.3(3) . . ?
C1B C6B C11B 117.9(3) . . ?
C5B C6B C1B 119.4(3) . . ?
C5B C6B C11B 122.7(3) . . ?
O1B C7B C8B 106.6(3) . . ?
O2B C9B C10B 106.3(3) . . ?
C6B C11B C12B 113.8(3) . . ?
F1B C11B C6B 111.7(3) . . ?
F1B C11B C12B 104.0(3) . . ?
F2B C11B C6B 111.8(3) . . ?
F2B C11B C12B 108.8(3) . . ?
F2B C11B F1B 106.1(3) . . ?
C13B C12B C11B 112.0(3) . . ?
F3B C12B C11B 110.0(3) . . ?
F3B C12B C13B 104.6(3) . . ?
F4B C12B C11B 110.2(3) . . ?
F4B C12B C13B 110.5(3) . . ?
F4B C12B F3B 109.4(3) . . ?
C12B C13B C14B 114.1(3) . . ?
F5B C13B C12B 111.1(3) . . ?
F5B C13B C14B 110.1(3) . . ?
F5B C13B F6B 107.6(3) . . ?
F6B C13B C12B 104.9(3) . . ?
F6B C13B C14B 108.6(3) . . ?
C5B C14B C13B 113.0(3) . . ?
F7B C14B C5B 112.0(2) . . ?
F7B C14B C13B 104.9(3) . . ?
F7B C14B F8B 106.1(3) . . ?
F8B C14B C5B 111.2(2) . . ?
F8B C14B C13B 109.3(3) . . ?
C1B O1B C7B 118.7(3) . . ?
C4B O2B C9B 119.6(2) . . ?

loop_
_geom_bond_atom_site_label_1
_geom_bond_atom_site_label_2
_geom_bond_distance
_geom_bond_site_symmetry_2
_geom_bond_publ_flag
C1A C2A 1.389(4) . ?
C1A C6A 1.390(4) . ?
C1A O1A 1.356(4) . ?
C2A C3A 1.376(5) . ?
C3A C4A 1.382(4) . ?
C4A C5A 1.407(4) . ?
C4A O2A 1.356(4) . ?
C5A C6A 1.395(5) . ?
C5A C14A 1.500(4) . ?
C6A C11A 1.504(4) . ?
C7A C8A 1.491(5) . ?
C7A O1A 1.422(4) . ?
C9A C10A 1.493(5) . ?
C9A O2A 1.433(4) . ?
C11A C12A 1.529(5) . ?
C11A F1A 1.345(4) . ?
C11A F2A 1.367(4) . ?
C12A C13A 1.505(5) . ?
C12A F3A 1.350(4) . ?
C12A F4A 1.350(4) . ?
C13A C14A 1.531(4) . ?
C13A F5A 1.343(4) . ?
C13A F6A 1.353(4) . ?
C14A F7A 1.359(3) . ?
C14A F8A 1.358(4) . ?
C1B C2B 1.376(5) . ?
C1B C6B 1.407(4) . ?
C1B O1B 1.352(4) . ?
C2B C3B 1.380(5) . ?
C3B C4B 1.392(4) . ?
C4B C5B 1.392(4) . ?
C4B O2B 1.353(4) . ?
C5B C6B 1.395(5) . ?
C5B C14B 1.506(4) . ?
C6B C11B 1.498(4) . ?
C7B C8B 1.496(6) . ?
C7B O1B 1.435(4) . ?
C9B C10B 1.498(5) . ?
C9B O2B 1.429(4) . ?
C11B C12B 1.534(5) . ?
C11B F1B 1.359(4) . ?
C11B F2B 1.348(4) . ?
C12B C13B 1.474(5) . ?
C12B F3B 1.381(5) . ?
C12B F4B 1.347(4) . ?
C13B C14B 1.520(5) . ?
C13B F5B 1.353(3) . ?
C13B F6B 1.400(4) . ?
C14B F7B 1.350(4) . ?
C14B F8B 1.354(4) . ?
